data_7046726
loop_
_publ_author_name
'Pousaneh, Elaheh'
'Korb, Marcus'
'Dzhagan, Volodymyr'
'Weber, Marcus'
'Noll, Julian'
'Mehring, Michael'
'Zahn, Dietrich R. T.'
'Schulz, Stefan E.'
'Lang, Heinrich'

_publ_section_title
;
 \b-Ketoiminato-based copper(ii) complexes as CVD precursors for copper
 and copper oxide layer formation.
;
_journal_issue 30
_journal_name_full 'Dalton transactions (Cambridge, England : 2003)'
_journal_page_first 10002
_journal_page_last 10016
_journal_paper_doi 10.1039/c8dt01647j
_journal_volume 47
_journal_year 2018
_chemical_formula_moiety 'C22 H40 Cu2 N4 O6'
_chemical_formula_sum 'C22 H40 Cu2 N4 O6'
_chemical_formula_weight 583.66
_space_group_crystal_system monoclinic
_space_group_IT_number 14
_space_group_name_Hall '-P 2yn'
_space_group_name_H-M_alt 'P 1 21/n 1'
_symmetry_space_group_name_Hall '-P 2yn'
_symmetry_space_group_name_H-M 'P 1 21/n 1'
_atom_sites_solution_hydrogens geom
_audit_creation_method SHELXL-2013
_audit_update_record
;
2017-06-12 deposited with the CCDC.
2018-05-28 downloaded from the CCDC.
;
_cell_angle_alpha 90
_cell_angle_beta 99.229(8)
_cell_angle_gamma 90
_cell_formula_units_Z 2
_cell_length_a 11.0854(10)
_cell_length_b 10.0289(5)
_cell_length_c 11.5267(10)
_cell_measurement_reflns_used 1389
_cell_measurement_temperature 115.00(10)
_cell_measurement_theta_max 27.8330
_cell_measurement_theta_min 4.1190
_cell_volume 1264.89(17)
_computing_cell_refinement 'CrysAlisPro 1.171.38.41l (Rigaku OD, 2015)'
_computing_data_collection 'CrysAlisPro 1.171.38.41l (Rigaku OD, 2015)'
_computing_data_reduction 'CrysAlisPro 1.171.38.41l (Rigaku OD, 2015)'
_computing_structure_refinement 'SHELXL-2013 (Sheldrick, 2013)'
_computing_structure_solution 'SHELXS-2013 (Sheldrick, 2013)'
_diffrn_ambient_temperature 115.00(10)
_diffrn_measured_fraction_theta_full 0.997
_diffrn_measured_fraction_theta_max 0.997
_diffrn_measurement_device 'four-circle diffractometer'
_diffrn_measurement_device_type 'Xcalibur, Sapphire3, Gemini'
_diffrn_measurement_method '\w scans'
_diffrn_radiation_monochromator graphite
_diffrn_radiation_source 'fine-focus sealed tube'
_diffrn_radiation_type MoK\a
_diffrn_radiation_wavelength 0.71073
_diffrn_reflns_av_R_equivalents 0.0314
_diffrn_reflns_av_unetI/netI 0.0442
_diffrn_reflns_Laue_measured_fraction_full 0.997
_diffrn_reflns_Laue_measured_fraction_max 0.997
_diffrn_reflns_limit_h_max 13
_diffrn_reflns_limit_h_min -10
_diffrn_reflns_limit_k_max 11
_diffrn_reflns_limit_k_min -7
_diffrn_reflns_limit_l_max 10
_diffrn_reflns_limit_l_min -13
_diffrn_reflns_number 4887
_diffrn_reflns_point_group_measured_fraction_full 0.997
_diffrn_reflns_point_group_measured_fraction_max 0.997
_diffrn_reflns_theta_full 25.000
_diffrn_reflns_theta_max 24.995
_diffrn_reflns_theta_min 3.119
_diffrn_standards_decay_% 0
_diffrn_standards_interval_count 50
_diffrn_standards_interval_time 10
_diffrn_standards_number 2
_exptl_absorpt_coefficient_mu 1.725
_exptl_absorpt_correction_T_max 1.00000
_exptl_absorpt_correction_T_min 0.59111
_exptl_absorpt_correction_type multi-scan
_exptl_absorpt_process_details
;
CrysAlisPro 1.171.38.41l (Rigaku Oxford Diffraction, 2015)
Empirical absorption correction using spherical harmonics,
 implemented in SCALE3 ABSPACK scaling algorithm.
;
_exptl_crystal_colour blue
_exptl_crystal_density_diffrn 1.532
_exptl_crystal_description block
_exptl_crystal_F_000 612
_exptl_crystal_size_max 0.4
_exptl_crystal_size_mid 0.4
_exptl_crystal_size_min 0.2
_refine_diff_density_max 0.493
_refine_diff_density_min -0.542
_refine_diff_density_rms 0.081
_refine_ls_extinction_method none
_refine_ls_goodness_of_fit_ref 1.040
_refine_ls_hydrogen_treatment constr
_refine_ls_matrix_type full
_refine_ls_number_parameters 159
_refine_ls_number_reflns 2221
_refine_ls_number_restraints 0
_refine_ls_restrained_S_all 1.040
_refine_ls_R_factor_all 0.0525
_refine_ls_R_factor_gt 0.0367
_refine_ls_shift/su_max 0.001
_refine_ls_shift/su_mean 0.000
_refine_ls_structure_factor_coef Fsqd
_refine_ls_weighting_details 'w=1/[\s^2^(Fo^2^)+(0.0494P)^2^] where P=(Fo^2^+2Fc^2^)/3'
_refine_ls_weighting_scheme calc
_refine_ls_wR_factor_gt 0.0869
_refine_ls_wR_factor_ref 0.0943
_reflns_Friedel_coverage 0.000
_reflns_number_gt 1745
_reflns_number_total 2221
_reflns_threshold_expression 'I > 2\s(I)'
_cod_data_source_file c8dt01647j2.cif
_cod_data_source_block Ela-15
_cod_depositor_comments 'Adding full bibliography for 7046726--7046729.cif.'
_cod_database_code 7046726
_shelx_space_group_comment
;
The symmetry employed for this shelxl refinement is uniquely defined
by the following loop, which should always be used as a source of
symmetry information in preference to the above space-group names.
They are only intended as comments.
;
_shelxl_version_number 2013-4

loop_
_space_group_symop_operation_xyz
'x, y, z'
'-x+1/2, y+1/2, -z+1/2'
'-x, -y, -z'
'x-1/2, -y-1/2, z-1/2'

loop_
_atom_site_label
_atom_site_type_symbol
_atom_site_fract_x
_atom_site_fract_y
_atom_site_fract_z
_atom_site_U_iso_or_equiv
_atom_site_adp_type
_atom_site_occupancy
_atom_site_site_symmetry_order
_atom_site_calc_flag
_atom_site_refinement_flags_posn
_atom_site_refinement_flags_adp
C1 C 0.1222(3) 0.1950(3) 1.0015(3) 0.0236(7) Uani 1 1 d . .
H1A H 0.0898 0.2206 0.9224 0.035 Uiso 1 1 calc R U
H1B H 0.0776 0.2395 1.0551 0.035 Uiso 1 1 calc R U
H1C H 0.1146 0.1003 1.0098 0.035 Uiso 1 1 calc R U
C2 C 0.2543(3) 0.2335(3) 1.0286(3) 0.0202(7) Uani 1 1 d . .
C3 C 0.2906(3) 0.3273(2) 1.1138(3) 0.0216(7) Uani 1 1 d . .
H3 H 0.2309 0.3590 1.1550 0.026 Uiso 1 1 calc R U
C4 C 0.4090(3) 0.3804(3) 1.1452(2) 0.0199(7) Uani 1 1 d . .
C5 C 0.4262(3) 0.4918(2) 1.2340(3) 0.0247(7) Uani 1 1 d . .
H5A H 0.4816 0.4637 1.3023 0.037 Uiso 1 1 calc R U
H5B H 0.3488 0.5143 1.2561 0.037 Uiso 1 1 calc R U
H5C H 0.4590 0.5685 1.2002 0.037 Uiso 1 1 calc R U
C6 C 0.6238(3) 0.3985(3) 1.1344(3) 0.0239(7) Uani 1 1 d . .
H6A H 0.6566 0.3754 1.2150 0.029 Uiso 1 1 calc R U
H6B H 0.6168 0.4948 1.1287 0.029 Uiso 1 1 calc R U
C7 C 0.7067(3) 0.3476(3) 1.0527(3) 0.0228(7) Uani 1 1 d . .
H7A H 0.6885 0.3934 0.9778 0.027 Uiso 1 1 calc R U
H7B H 0.7911 0.3660 1.0860 0.027 Uiso 1 1 calc R U
C8 C 0.7415(3) 0.1292(3) 1.1418(3) 0.0261(7) Uani 1 1 d . .
H8A H 0.8271 0.1488 1.1616 0.039 Uiso 1 1 calc R U
H8B H 0.7306 0.0351 1.1285 0.039 Uiso 1 1 calc R U
H8C H 0.7004 0.1559 1.2053 0.039 Uiso 1 1 calc R U
C9 C 0.7560(3) 0.1617(3) 0.9392(3) 0.0261(7) Uani 1 1 d . .
H9A H 0.7254 0.2107 0.8691 0.039 Uiso 1 1 calc R U
H9B H 0.7442 0.0680 0.9245 0.039 Uiso 1 1 calc R U
H9C H 0.8416 0.1797 0.9618 0.039 Uiso 1 1 calc R U
C10 C 0.5064(3) 0.0696(3) 0.7814(3) 0.0204(7) Uani 1 1 d . .
C11 C 0.5135(3) -0.0399(3) 0.6939(3) 0.0290(8) Uani 1 1 d . .
H11A H 0.4324 -0.0664 0.6594 0.043 Uiso 1 1 calc R U
H11B H 0.5559 -0.1149 0.7329 0.043 Uiso 1 1 calc R U
H11C H 0.5567 -0.0085 0.6334 0.043 Uiso 1 1 calc R U
N1 N 0.5032(2) 0.3363(2) 1.0996(2) 0.0199(6) Uani 1 1 d . .
N2 N 0.6899(2) 0.2025(2) 1.0343(2) 0.0184(6) Uani 1 1 d . .
O1 O 0.32510(19) 0.17480(16) 0.96592(18) 0.0208(5) Uani 1 1 d . .
O2 O 0.50804(18) 0.03220(18) 0.88810(17) 0.0186(5) Uani 1 1 d . .
O3 O 0.5011(2) 0.18761(16) 0.74945(19) 0.0256(5) Uani 1 1 d . .
Cu1 Cu 0.50203(3) 0.17963(3) 0.99904(3) 0.01706(15) Uani 1 1 d . .

loop_
_atom_site_aniso_label
_atom_site_aniso_U_11
_atom_site_aniso_U_22
_atom_site_aniso_U_33
_atom_site_aniso_U_23
_atom_site_aniso_U_13
_atom_site_aniso_U_12
C1 0.0212(18) 0.0225(14) 0.0268(18) -0.0015(13) 0.0029(14) 0.0007(13)
C2 0.0216(17) 0.0162(13) 0.0224(17) 0.0028(13) 0.0020(13) 0.0032(13)
C3 0.0234(18) 0.0222(15) 0.0197(17) -0.0018(13) 0.0051(13) 0.0042(14)
C4 0.0292(18) 0.0147(13) 0.0147(16) 0.0012(12) -0.0003(13) 0.0013(13)
C5 0.0306(19) 0.0217(15) 0.0213(17) -0.0021(13) 0.0029(15) 0.0029(14)
C6 0.0258(18) 0.0175(13) 0.0263(18) -0.0022(13) -0.0017(14) -0.0055(14)
C7 0.0254(18) 0.0176(13) 0.0252(18) 0.0022(13) 0.0031(14) -0.0062(13)
C8 0.0245(18) 0.0242(15) 0.0273(18) 0.0032(14) -0.0026(14) -0.0030(14)
C9 0.0186(18) 0.0305(16) 0.0294(19) -0.0024(14) 0.0045(14) -0.0012(14)
C10 0.0161(16) 0.0237(15) 0.0213(18) -0.0018(13) 0.0029(13) -0.0013(13)
C11 0.039(2) 0.0276(15) 0.0225(18) -0.0019(14) 0.0097(15) -0.0040(16)
N1 0.0216(15) 0.0165(11) 0.0205(14) -0.0021(10) 0.0003(11) -0.0020(11)
N2 0.0164(14) 0.0186(11) 0.0189(14) -0.0005(10) -0.0011(11) -0.0013(10)
O1 0.0183(11) 0.0204(10) 0.0228(12) -0.0040(8) 0.0009(9) -0.0006(9)
O2 0.0194(12) 0.0177(9) 0.0188(12) -0.0002(9) 0.0030(9) -0.0002(9)
O3 0.0336(14) 0.0187(10) 0.0235(12) 0.0036(9) 0.0017(10) 0.0012(9)
Cu1 0.0172(2) 0.0150(2) 0.0183(2) -0.00212(14) 0.00121(16) -0.00083(15)

loop_
_atom_type_symbol
_atom_type_description
_atom_type_scat_dispersion_real
_atom_type_scat_dispersion_imag
_atom_type_scat_source
C C 0.0033 0.0016 'International Tables Vol C Tables 4.2.6.8 and 6.1.1.4'
H H 0.0000 0.0000 'International Tables Vol C Tables 4.2.6.8 and 6.1.1.4'
N N 0.0061 0.0033 'International Tables Vol C Tables 4.2.6.8 and 6.1.1.4'
O O 0.0106 0.0060 'International Tables Vol C Tables 4.2.6.8 and 6.1.1.4'
Cu Cu 0.3201 1.2651 'International Tables Vol C Tables 4.2.6.8 and 6.1.1.4'

loop_
_geom_angle_atom_site_label_1
_geom_angle_atom_site_label_2
_geom_angle_atom_site_label_3
_geom_angle
C2 C1 H1A 109.5
C2 C1 H1B 109.5
H1A C1 H1B 109.5
C2 C1 H1C 109.5
H1A C1 H1C 109.5
H1B C1 H1C 109.5
O1 C2 C3 125.3(3)
O1 C2 C1 115.3(2)
C3 C2 C1 119.3(3)
C2 C3 C4 126.7(3)
C2 C3 H3 116.7
C4 C3 H3 116.7
N1 C4 C3 122.4(3)
N1 C4 C5 119.8(3)
C3 C4 C5 117.8(3)
C4 C5 H5A 109.5
C4 C5 H5B 109.5
H5A C5 H5B 109.5
C4 C5 H5C 109.5
H5A C5 H5C 109.5
H5B C5 H5C 109.5
N1 C6 C7 107.7(2)
N1 C6 H6A 110.2
C7 C6 H6A 110.2
N1 C6 H6B 110.2
C7 C6 H6B 110.2
H6A C6 H6B 108.5
N2 C7 C6 110.3(2)
N2 C7 H7A 109.6
C6 C7 H7A 109.6
N2 C7 H7B 109.6
C6 C7 H7B 109.6
H7A C7 H7B 108.1
N2 C8 H8A 109.5
N2 C8 H8B 109.5
H8A C8 H8B 109.5
N2 C8 H8C 109.5
H8A C8 H8C 109.5
H8B C8 H8C 109.5
N2 C9 H9A 109.5
N2 C9 H9B 109.5
H9A C9 H9B 109.5
N2 C9 H9C 109.5
H9A C9 H9C 109.5
H9B C9 H9C 109.5
O3 C10 O2 123.9(3)
O3 C10 C11 120.3(3)
O2 C10 C11 115.8(2)
C10 C11 H11A 109.5
C10 C11 H11B 109.5
H11A C11 H11B 109.5
C10 C11 H11C 109.5
H11A C11 H11C 109.5
H11B C11 H11C 109.5
C4 N1 C6 119.5(2)
C4 N1 Cu1 125.2(2)
C6 N1 Cu1 114.99(19)
C9 N2 C8 108.3(2)
C9 N2 C7 108.3(2)
C8 N2 C7 110.3(2)
C9 N2 Cu1 115.37(18)
C8 N2 Cu1 110.62(19)
C7 N2 Cu1 103.72(17)
C2 O1 Cu1 124.43(18)
C10 O2 Cu1 114.03(17)
O1 Cu1 N1 92.70(9)
O1 Cu1 O2 89.53(8)
N1 Cu1 O2 174.75(9)
O1 Cu1 N2 175.07(8)
N1 Cu1 N2 83.31(10)
O2 Cu1 N2 94.20(9)

loop_
_geom_bond_atom_site_label_1
_geom_bond_atom_site_label_2
_geom_bond_distance
C1 C2 1.498(4)
C1 H1A 0.9600
C1 H1B 0.9600
C1 H1C 0.9600
C2 O1 1.291(4)
C2 C3 1.373(4)
C3 C4 1.409(4)
C3 H3 0.9300
C4 N1 1.319(4)
C4 C5 1.507(4)
C5 H5A 0.9600
C5 H5B 0.9600
C5 H5C 0.9600
C6 N1 1.471(4)
C6 C7 1.507(4)
C6 H6A 0.9700
C6 H6B 0.9700
C7 N2 1.478(3)
C7 H7A 0.9700
C7 H7B 0.9700
C8 N2 1.475(4)
C8 H8A 0.9600
C8 H8B 0.9600
C8 H8C 0.9600
C9 N2 1.472(4)
C9 H9A 0.9600
C9 H9B 0.9600
C9 H9C 0.9600
C10 O3 1.237(3)
C10 O2 1.284(3)
C10 C11 1.502(4)
C11 H11A 0.9600
C11 H11B 0.9600
C11 H11C 0.9600
N1 Cu1 1.951(2)
N2 Cu1 2.070(2)
O1 Cu1 1.938(2)
O2 Cu1 1.9630(19)

loop_
_geom_torsion_atom_site_label_1
_geom_torsion_atom_site_label_2
_geom_torsion_atom_site_label_3
_geom_torsion_atom_site_label_4
_geom_torsion
O1 C2 C3 C4 2.7(5)
C1 C2 C3 C4 -176.0(3)
C2 C3 C4 N1 -5.2(5)
C2 C3 C4 C5 174.6(3)
N1 C6 C7 N2 -43.2(3)
C3 C4 N1 C6 178.6(3)
C5 C4 N1 C6 -1.2(4)
C3 C4 N1 Cu1 -8.2(4)
C5 C4 N1 Cu1 172.04(19)
C7 C6 N1 C4 -169.2(2)
C7 C6 N1 Cu1 16.9(3)
C6 C7 N2 C9 170.4(2)
C6 C7 N2 C8 -71.2(3)
C6 C7 N2 Cu1 47.3(3)
C3 C2 O1 Cu1 12.8(4)
C1 C2 O1 Cu1 -168.42(17)
O3 C10 O2 Cu1 -0.2(4)
C11 C10 O2 Cu1 178.8(2)
